data_7209002
loop_
_publ_author_name
'Liu, Lei'
'Wang, Xiaojun'
'Zhang, Quan'
'Li, Qiaowei'
'Zhao, Yanli'

_publ_section_title
;
 Distinct interpenetrated metal--organic frameworks constructed from crown
 ether-based strut analogue
;
_journal_issue 5
_journal_name_full CrystEngComm
_journal_page_first 841
_journal_paper_doi 10.1039/c2ce26401c
_journal_volume 15
_journal_year 2013
_chemical_formula_sum 'C35 H45 N3 O11'
_chemical_formula_weight 683.74
_chemical_name_systematic
;
?
;
_space_group_IT_number 2
_symmetry_cell_setting triclinic
_symmetry_space_group_name_Hall '-P 1'
_symmetry_space_group_name_H-M 'P -1'
_atom_sites_solution_hydrogens geom
_atom_sites_solution_primary direct
_atom_sites_solution_secondary difmap
_audit_creation_method SHELXL-97
_cell_angle_alpha 90.146(4)
_cell_angle_beta 96.815(4)
_cell_angle_gamma 99.763(3)
_cell_formula_units_Z 2
_cell_length_a 9.2812(5)
_cell_length_b 10.8141(7)
_cell_length_c 17.5421(12)
_cell_measurement_reflns_used 4439
_cell_measurement_temperature 103(2)
_cell_measurement_theta_max 29.61
_cell_measurement_theta_min 2.99
_cell_volume 1722.44(19)
_computing_cell_refinement 'Bruker SAINT'
_computing_data_collection 'Bruker APEX2'
_computing_data_reduction 'Bruker SAINT'
_computing_molecular_graphics 'Bruker SHELXTL'
_computing_publication_material 'Bruker SHELXTL'
_computing_structure_refinement 'SHELXL-97 (Sheldrick, 2008)'
_computing_structure_solution 'SHELXS-97 (Sheldrick, 2008)'
_diffrn_ambient_temperature 103(2)
_diffrn_measured_fraction_theta_full 0.999
_diffrn_measured_fraction_theta_max 0.999
_diffrn_measurement_device_type 'Bruker APEX-II CCD'
_diffrn_measurement_method '\f and \w scans'
_diffrn_radiation_monochromator graphite
_diffrn_radiation_source 'fine-focus sealed tube'
_diffrn_radiation_type MoK\a
_diffrn_radiation_wavelength 0.71073
_diffrn_reflns_av_R_equivalents 0.0766
_diffrn_reflns_av_sigmaI/netI 0.0742
_diffrn_reflns_limit_h_max 11
_diffrn_reflns_limit_h_min -11
_diffrn_reflns_limit_k_max 13
_diffrn_reflns_limit_k_min -13
_diffrn_reflns_limit_l_max 21
_diffrn_reflns_limit_l_min -21
_diffrn_reflns_number 28037
_diffrn_reflns_theta_full 26.00
_diffrn_reflns_theta_max 26.00
_diffrn_reflns_theta_min 1.17
_exptl_absorpt_coefficient_mu 0.098
_exptl_absorpt_correction_T_max 0.9673
_exptl_absorpt_correction_T_min 0.9617
_exptl_absorpt_correction_type multi-scan
_exptl_absorpt_process_details sadabs
_exptl_crystal_colour colourless
_exptl_crystal_density_diffrn 1.318
_exptl_crystal_density_method 'not measured'
_exptl_crystal_description block
_exptl_crystal_F_000 728
_exptl_crystal_size_max 0.40
_exptl_crystal_size_mid 0.36
_exptl_crystal_size_min 0.34
_refine_diff_density_max 0.342
_refine_diff_density_min -0.496
_refine_diff_density_rms 0.101
_refine_ls_extinction_method none
_refine_ls_goodness_of_fit_ref 1.130
_refine_ls_hydrogen_treatment constr
_refine_ls_matrix_type full
_refine_ls_number_parameters 442
_refine_ls_number_reflns 6776
_refine_ls_number_restraints 6
_refine_ls_restrained_S_all 1.129
_refine_ls_R_factor_all 0.0999
_refine_ls_R_factor_gt 0.0761
_refine_ls_shift/su_max 0.000
_refine_ls_shift/su_mean 0.000
_refine_ls_structure_factor_coef Fsqd
_refine_ls_weighting_details 'calc w=1/[\s^2^(Fo^2^)+(0.0859P)^2^+1.3565P] where P=(Fo^2^+2Fc^2^)/3'
_refine_ls_weighting_scheme calc
_refine_ls_wR_factor_gt 0.1692
_refine_ls_wR_factor_ref 0.1942
_reflns_number_gt 5239
_reflns_number_total 6776
_reflns_threshold_expression >2sigma(I)
_cod_data_source_file c2ce26401c.txt
_cod_data_source_block 1
_cod_depositor_comments
;
The following automatic conversions were performed:

'_symmetry_cell_setting' value 'Triclinic' changed to 'triclinic'
according to /home/saulius/struct/CIF-dictionaries/cif_core.dic
dictionary named 'cif_core.dic' version 2.4.2 from 2011-04-26.

Automatic conversion script
Id: cif_fix_values 1891 2012-01-12 08:04:46Z andrius 
;
_cod_original_sg_symbol_H-M P-1
_cod_database_code 7209002

loop_
_symmetry_equiv_pos_as_xyz
'x, y, z'
'-x, -y, -z'

loop_
_atom_site_label
_atom_site_type_symbol
_atom_site_fract_x
_atom_site_fract_y
_atom_site_fract_z
_atom_site_U_iso_or_equiv
_atom_site_adp_type
_atom_site_occupancy
_atom_site_symmetry_multiplicity
_atom_site_calc_flag
_atom_site_refinement_flags
C1 C 0.4438(3) -0.5319(3) 0.72396(18) 0.0108(7) Uani 1 1 d .
C2 C 0.4979(3) -0.4429(3) 0.66398(17) 0.0083(6) Uani 1 1 d .
C3 C 0.4083(3) -0.4204(3) 0.59812(18) 0.0098(6) Uani 1 1 d .
H3 H 0.3096 -0.4636 0.5894 0.012 Uiso 1 1 calc R
C4 C 0.4619(3) -0.3352(3) 0.54495(18) 0.0094(6) Uani 1 1 d .
H4 H 0.4003 -0.3210 0.4998 0.011 Uiso 1 1 calc R
C5 C 0.6068(3) -0.2702(3) 0.55784(17) 0.0081(6) Uani 1 1 d .
C6 C 0.6963(3) -0.2943(3) 0.62349(18) 0.0101(6) Uani 1 1 d .
H6 H 0.7951 -0.2511 0.6324 0.012 Uiso 1 1 calc R
C7 C 0.6436(3) -0.3802(3) 0.67580(18) 0.0102(6) Uani 1 1 d .
H7 H 0.7065 -0.3967 0.7200 0.012 Uiso 1 1 calc R
C8 C 0.6632(3) -0.1780(3) 0.50071(17) 0.0068(6) Uani 1 1 d .
C9 C 0.6594(3) -0.2148(3) 0.42453(17) 0.0081(6) Uani 1 1 d .
H9 H 0.6180 -0.2987 0.4089 0.010 Uiso 1 1 calc R
C10 C 0.7147(3) -0.1316(3) 0.37058(18) 0.0076(6) Uani 1 1 d .
H10 H 0.7135 -0.1599 0.3192 0.009 Uiso 1 1 calc R
C11 C 0.7722(3) -0.0062(3) 0.39150(17) 0.0067(4) Uani 1 1 d .
C12 C 0.7692(3) 0.0327(3) 0.46702(17) 0.0067(4) Uani 1 1 d U
C13 C 0.7222(3) -0.0533(3) 0.52201(17) 0.0064(6) Uani 1 1 d .
C14 C 0.6370(3) 0.0589(3) 0.62065(18) 0.0101(6) Uani 1 1 d .
H14A H 0.5399 0.0060 0.6236 0.012 Uiso 1 1 calc R
H14B H 0.6245 0.1249 0.5827 0.012 Uiso 1 1 calc R
C15 C 0.6996(3) 0.1169(3) 0.69779(18) 0.0137(7) Uani 1 1 d .
H15A H 0.6235 0.1551 0.7197 0.016 Uiso 1 1 calc R
H15B H 0.7267 0.0506 0.7327 0.016 Uiso 1 1 calc R
C16 C 0.7919(4) 0.3338(3) 0.6819(2) 0.0168(7) Uani 1 1 d .
H16A H 0.7855 0.3731 0.7322 0.020 Uiso 1 1 calc R
H16B H 0.6953 0.3286 0.6503 0.020 Uiso 1 1 calc R
C17 C 0.9088(4) 0.4128(3) 0.64261(19) 0.0173(7) Uani 1 1 d .
H17A H 0.9098 0.5024 0.6547 0.021 Uiso 1 1 calc R
H17B H 1.0061 0.3926 0.6628 0.021 Uiso 1 1 calc R
C18 C 0.9915(3) 0.3343(3) 0.5293(2) 0.0158(7) Uani 1 1 d .
H18A H 1.0898 0.3624 0.5585 0.019 Uiso 1 1 calc R
H18B H 0.9965 0.3613 0.4757 0.019 Uiso 1 1 calc R
C19 C 0.9558(3) 0.1934(3) 0.53010(19) 0.0111(7) Uani 1 1 d .
H19A H 1.0297 0.1560 0.5057 0.013 Uiso 1 1 calc R
H19B H 0.9557 0.1641 0.5835 0.013 Uiso 1 1 calc R
C20 C 0.8390(3) 0.0804(3) 0.33442(17) 0.0081(6) Uani 1 1 d .
C21 C 0.9326(3) 0.0385(3) 0.28712(17) 0.0093(6) Uani 1 1 d .
H21 H 0.9527 -0.0446 0.2917 0.011 Uiso 1 1 calc R
C22 C 0.9962(3) 0.1168(3) 0.23384(18) 0.0107(7) Uani 1 1 d .
H22 H 1.0588 0.0869 0.2017 0.013 Uiso 1 1 calc R
C23 C 0.9692(3) 0.2392(3) 0.22684(17) 0.0092(6) Uani 1 1 d .
C24 C 1.0390(3) 0.3276(3) 0.17129(18) 0.0099(7) Uani 1 1 d .
C25 C 0.8750(3) 0.2812(3) 0.27366(17) 0.0094(6) Uani 1 1 d .
H25 H 0.8551 0.3644 0.2690 0.011 Uiso 1 1 calc R
C26 C 0.8108(3) 0.2030(3) 0.32662(17) 0.0089(6) Uani 1 1 d .
H26 H 0.7467 0.2327 0.3581 0.011 Uiso 1 1 calc R
C27 C 0.1002(3) 0.2919(3) 0.83433(18) 0.0131(7) Uani 1 1 d .
H27 H 0.0638 0.3632 0.8135 0.016 Uiso 1 1 calc R
C28 C 0.0834(4) 0.1265(3) 0.9263(2) 0.0188(8) Uani 1 1 d .
H28A H 0.1620 0.1020 0.9000 0.028 Uiso 1 1 calc R
H28B H 0.0020 0.0554 0.9255 0.028 Uiso 1 1 calc R
H28C H 0.1217 0.1510 0.9797 0.028 Uiso 1 1 calc R
C29 C -0.0921(4) 0.2779(3) 0.9165(2) 0.0228(8) Uani 1 1 d .
H29A H -0.0625 0.3088 0.9696 0.034 Uiso 1 1 calc R
H29B H -0.1765 0.2095 0.9149 0.034 Uiso 1 1 calc R
H29C H -0.1195 0.3463 0.8845 0.034 Uiso 1 1 calc R
C30 C 0.3451(3) 0.0611(3) 0.0944(2) 0.0172(7) Uani 1 1 d .
H30 H 0.2664 0.1056 0.0986 0.021 Uiso 1 1 calc R
C31 C 0.4655(4) 0.1767(3) 0.2089(2) 0.0215(8) Uani 1 1 d .
H31A H 0.3737 0.2109 0.2037 0.032 Uiso 1 1 calc R
H31B H 0.5491 0.2452 0.2077 0.032 Uiso 1 1 calc R
H31C H 0.4759 0.1335 0.2578 0.032 Uiso 1 1 calc R
C32 C 0.5883(4) 0.0248(3) 0.1446(2) 0.0237(8) Uani 1 1 d .
H32A H 0.5775 -0.0482 0.1777 0.036 Uiso 1 1 calc R
H32B H 0.6791 0.0825 0.1630 0.036 Uiso 1 1 calc R
H32C H 0.5929 -0.0031 0.0918 0.036 Uiso 1 1 calc R
C33 C 0.3119(3) 0.5126(3) 0.04942(19) 0.0150(7) Uani 1 1 d .
H33 H 0.3408 0.5187 0.1033 0.018 Uiso 1 1 calc R
C34 C 0.3282(4) 0.6031(4) -0.0752(2) 0.0307(9) Uani 1 1 d .
H34A H 0.2379 0.5419 -0.0885 0.046 Uiso 1 1 calc R
H34B H 0.4070 0.5801 -0.1020 0.046 Uiso 1 1 calc R
H34C H 0.3106 0.6868 -0.0907 0.046 Uiso 1 1 calc R
C35 C 0.4809(4) 0.7084(3) 0.0408(2) 0.0233(8) Uani 1 1 d .
H35A H 0.5015 0.6962 0.0961 0.035 Uiso 1 1 calc R
H35B H 0.4430 0.7871 0.0321 0.035 Uiso 1 1 calc R
H35C H 0.5717 0.7120 0.0169 0.035 Uiso 1 1 calc R
N1 N 0.0305(3) 0.2318(2) 0.88757(15) 0.0115(6) Uani 1 1 d .
N2 N 0.4623(3) 0.0888(2) 0.14620(16) 0.0153(6) Uani 1 1 d .
N3 N 0.3712(3) 0.6038(2) 0.00678(16) 0.0145(6) Uani 1 1 d .
O1 O 0.3017(2) -0.5763(2) 0.71155(13) 0.0154(5) Uani 1 1 d .
H1 H 0.2777 -0.6254 0.7467 0.023 Uiso 1 1 calc R
O2 O 0.5242(3) -0.5595(3) 0.77780(14) 0.0292(7) Uani 1 1 d .
O3 O 0.7404(2) -0.01661(18) 0.59848(11) 0.0077(4) Uani 1 1 d .
O4 O 0.8258(2) 0.21033(19) 0.69312(13) 0.0144(5) Uani 1 1 d .
O5 O 0.8863(2) 0.39342(19) 0.56156(13) 0.0149(5) Uani 1 1 d .
O6 O 0.8120(2) 0.15770(18) 0.48774(12) 0.0075(4) Uani 1 1 d .
O7 O 1.0319(3) 0.4385(2) 0.17126(14) 0.0191(5) Uani 1 1 d .
O8 O 1.1098(3) 0.2740(2) 0.12328(14) 0.0197(5) Uani 1 1 d .
H8 H 1.1470 0.3280 0.0937 0.030 Uiso 1 1 calc R
O9 O 0.2105(2) 0.2634(2) 0.80866(13) 0.0168(5) Uani 1 1 d .
O10 O 0.3281(2) -0.0165(2) 0.04146(14) 0.0219(6) Uani 1 1 d .
O11 O 0.2213(2) 0.4198(2) 0.02388(13) 0.0201(6) Uani 1 1 d .

loop_
_atom_site_aniso_label
_atom_site_aniso_U_11
_atom_site_aniso_U_22
_atom_site_aniso_U_33
_atom_site_aniso_U_23
_atom_site_aniso_U_13
_atom_site_aniso_U_12
C1 0.0153(16) 0.0071(15) 0.0098(16) 0.0004(12) 0.0026(13) 0.0000(12)
C2 0.0124(15) 0.0049(14) 0.0083(16) -0.0018(12) 0.0016(12) 0.0030(12)
C3 0.0083(15) 0.0061(14) 0.0140(17) -0.0012(12) 0.0022(12) -0.0022(12)
C4 0.0111(15) 0.0071(15) 0.0095(16) 0.0034(12) -0.0022(12) 0.0029(12)
C5 0.0105(15) 0.0041(14) 0.0098(16) -0.0014(12) 0.0002(12) 0.0023(11)
C6 0.0086(15) 0.0065(14) 0.0133(17) -0.0002(12) -0.0006(12) -0.0027(12)
C7 0.0114(15) 0.0106(15) 0.0075(16) 0.0024(12) -0.0036(12) 0.0018(12)
C8 0.0042(14) 0.0057(14) 0.0105(16) 0.0038(12) 0.0002(12) 0.0012(11)
C9 0.0076(14) 0.0029(14) 0.0126(16) 0.0009(12) -0.0028(12) 0.0006(11)
C10 0.0096(15) 0.0052(14) 0.0083(16) -0.0002(12) 0.0001(12) 0.0024(11)
C11 0.0043(10) 0.0050(10) 0.0099(11) 0.0019(8) -0.0030(8) 0.0011(8)
C12 0.0043(10) 0.0050(10) 0.0099(11) 0.0019(8) -0.0030(8) 0.0011(8)
C13 0.0028(13) 0.0086(15) 0.0071(15) -0.0002(12) -0.0029(11) 0.0014(11)
C14 0.0087(15) 0.0091(15) 0.0126(17) 0.0004(12) 0.0016(12) 0.0019(12)
C15 0.0161(17) 0.0116(16) 0.0135(17) 0.0000(13) 0.0049(13) 0.0007(13)
C16 0.0205(18) 0.0127(16) 0.0165(18) -0.0046(14) -0.0037(14) 0.0049(14)
C17 0.0180(17) 0.0110(16) 0.0195(19) -0.0064(14) -0.0072(14) -0.0002(13)
C18 0.0126(16) 0.0067(15) 0.027(2) -0.0019(14) 0.0044(14) -0.0038(13)
C19 0.0065(15) 0.0074(15) 0.0187(18) -0.0007(13) 0.0001(13) 0.0002(12)
C20 0.0071(14) 0.0079(15) 0.0073(16) 0.0014(12) -0.0034(12) -0.0014(12)
C21 0.0114(15) 0.0048(14) 0.0095(16) 0.0006(12) -0.0045(12) -0.0006(12)
C22 0.0080(15) 0.0101(15) 0.0130(17) 0.0002(13) -0.0006(12) 0.0000(12)
C23 0.0072(14) 0.0103(15) 0.0074(16) 0.0018(12) -0.0044(12) -0.0024(12)
C24 0.0066(15) 0.0109(16) 0.0104(16) 0.0023(12) -0.0059(12) 0.0012(12)
C25 0.0131(16) 0.0056(14) 0.0081(16) 0.0022(12) -0.0041(12) 0.0009(12)
C26 0.0089(15) 0.0090(15) 0.0084(16) -0.0001(12) -0.0012(12) 0.0018(12)
C27 0.0148(16) 0.0083(15) 0.0142(17) 0.0027(13) 0.0015(13) -0.0034(13)
C28 0.0226(18) 0.0181(18) 0.0160(19) 0.0079(14) 0.0034(15) 0.0035(14)
C29 0.0191(18) 0.0231(19) 0.030(2) 0.0113(16) 0.0115(16) 0.0078(15)
C30 0.0123(16) 0.0170(17) 0.022(2) 0.0042(15) 0.0024(14) 0.0023(13)
C31 0.0221(18) 0.0249(19) 0.0167(19) -0.0031(15) 0.0030(15) 0.0015(15)
C32 0.0163(18) 0.027(2) 0.026(2) -0.0047(16) -0.0058(15) 0.0071(15)
C33 0.0184(17) 0.0173(17) 0.0114(17) 0.0044(14) 0.0050(14) 0.0071(14)
C34 0.035(2) 0.033(2) 0.019(2) 0.0102(17) 0.0017(17) -0.0092(18)
C35 0.0188(18) 0.0176(18) 0.031(2) -0.0007(16) 0.0000(16) -0.0019(14)
N1 0.0127(13) 0.0112(13) 0.0111(14) 0.0050(11) 0.0031(11) 0.0023(11)
N2 0.0137(14) 0.0169(14) 0.0147(15) -0.0010(12) -0.0011(12) 0.0028(11)
N3 0.0173(14) 0.0118(14) 0.0142(15) 0.0045(11) 0.0025(11) 0.0012(11)
O1 0.0122(11) 0.0156(12) 0.0161(13) 0.0063(10) 0.0037(9) -0.0054(9)
O2 0.0195(13) 0.0451(17) 0.0176(14) 0.0199(12) -0.0028(11) -0.0067(12)
O3 0.0110(10) 0.0076(10) 0.0044(11) -0.0002(8) -0.0016(8) 0.0030(8)
O4 0.0125(11) 0.0088(11) 0.0198(13) -0.0019(9) -0.0042(9) -0.0001(9)
O5 0.0178(12) 0.0083(11) 0.0180(13) -0.0016(9) -0.0051(10) 0.0055(9)
O6 0.0067(10) 0.0030(10) 0.0107(11) 0.0000(8) -0.0030(8) -0.0025(8)
O7 0.0279(13) 0.0085(12) 0.0224(14) 0.0068(10) 0.0094(11) 0.0033(10)
O8 0.0288(13) 0.0127(12) 0.0210(14) 0.0092(10) 0.0156(11) 0.0046(10)
O9 0.0195(12) 0.0161(12) 0.0166(13) 0.0043(10) 0.0096(10) 0.0031(10)
O10 0.0207(13) 0.0217(13) 0.0206(14) -0.0041(11) -0.0043(10) 0.0009(10)
O11 0.0245(13) 0.0161(12) 0.0174(13) 0.0033(10) 0.0065(10) -0.0059(10)

loop_
_atom_type_symbol
_atom_type_description
_atom_type_scat_dispersion_real
_atom_type_scat_dispersion_imag
_atom_type_scat_source
C C 0.0033 0.0016 'International Tables Vol C Tables 4.2.6.8 and 6.1.1.4'
H H 0.0000 0.0000 'International Tables Vol C Tables 4.2.6.8 and 6.1.1.4'
O O 0.0106 0.0060 'International Tables Vol C Tables 4.2.6.8 and 6.1.1.4'
N N 0.0061 0.0033 'International Tables Vol C Tables 4.2.6.8 and 6.1.1.4'

loop_
_geom_angle_atom_site_label_1
_geom_angle_atom_site_label_2
_geom_angle_atom_site_label_3
_geom_angle
O2 C1 O1 124.0(3)
O2 C1 C2 122.4(3)
O1 C1 C2 113.6(3)
C3 C2 C7 119.3(3)
C3 C2 C1 122.4(3)
C7 C2 C1 118.3(3)
C4 C3 C2 120.5(3)
C4 C3 H3 119.8
C2 C3 H3 119.8
C3 C4 C5 120.1(3)
C3 C4 H4 120.0
C5 C4 H4 120.0
C6 C5 C4 119.1(3)
C6 C5 C8 121.1(3)
C4 C5 C8 119.7(3)
C7 C6 C5 120.8(3)
C7 C6 H6 119.6
C5 C6 H6 119.6
C6 C7 C2 120.2(3)
C6 C7 H7 119.9
C2 C7 H7 119.9
C9 C8 C13 118.2(3)
C9 C8 C5 120.4(3)
C13 C8 C5 121.5(3)
C8 C9 C10 121.5(3)
C8 C9 H9 119.2
C10 C9 H9 119.2
C9 C10 C11 120.4(3)
C9 C10 H10 119.8
C11 C10 H10 119.8
C12 C11 C10 118.2(3)
C12 C11 C20 121.7(3)
C10 C11 C20 120.0(3)
O6 C12 C11 119.7(3)
O6 C12 C13 119.5(3)
C11 C12 C13 120.8(3)
O3 C13 C12 119.8(3)
O3 C13 C8 119.6(3)
C12 C13 C8 120.5(3)
O3 C14 C15 106.8(2)
O3 C14 H14A 110.4
C15 C14 H14A 110.4
O3 C14 H14B 110.4
C15 C14 H14B 110.4
H14A C14 H14B 108.6
O4 C15 C14 111.8(3)
O4 C15 H15A 109.2
C14 C15 H15A 109.2
O4 C15 H15B 109.2
C14 C15 H15B 109.2
H15A C15 H15B 107.9
O4 C16 C17 110.1(3)
O4 C16 H16A 109.6
C17 C16 H16A 109.6
O4 C16 H16B 109.6
C17 C16 H16B 109.6
H16A C16 H16B 108.2
O5 C17 C16 112.4(3)
O5 C17 H17A 109.1
C16 C17 H17A 109.1
O5 C17 H17B 109.1
C16 C17 H17B 109.1
H17A C17 H17B 107.9
O5 C18 C19 112.9(2)
O5 C18 H18A 109.0
C19 C18 H18A 109.0
O5 C18 H18B 109.0
C19 C18 H18B 109.0
H18A C18 H18B 107.8
O6 C19 C18 106.7(2)
O6 C19 H19A 110.4
C18 C19 H19A 110.4
O6 C19 H19B 110.4
C18 C19 H19B 110.4
H19A C19 H19B 108.6
C21 C20 C26 118.7(3)
C21 C20 C11 119.3(3)
C26 C20 C11 121.9(3)
C22 C21 C20 120.6(3)
C22 C21 H21 119.7
C20 C21 H21 119.7
C21 C22 C23 120.6(3)
C21 C22 H22 119.7
C23 C22 H22 119.7
C22 C23 C25 119.1(3)
C22 C23 C24 122.1(3)
C25 C23 C24 118.8(3)
O7 C24 O8 123.5(3)
O7 C24 C23 122.8(3)
O8 C24 C23 113.7(3)
C26 C25 C23 120.5(3)
C26 C25 H25 119.8
C23 C25 H25 119.8
C25 C26 C20 120.6(3)
C25 C26 H26 119.7
C20 C26 H26 119.7
O9 C27 N1 125.5(3)
O9 C27 H27 117.2
N1 C27 H27 117.2
N1 C28 H28A 109.5
N1 C28 H28B 109.5
H28A C28 H28B 109.5
N1 C28 H28C 109.5
H28A C28 H28C 109.5
H28B C28 H28C 109.5
N1 C29 H29A 109.5
N1 C29 H29B 109.5
H29A C29 H29B 109.5
N1 C29 H29C 109.5
H29A C29 H29C 109.5
H29B C29 H29C 109.5
O10 C30 N2 126.4(3)
O10 C30 H30 116.8
N2 C30 H30 116.8
N2 C31 H31A 109.5
N2 C31 H31B 109.5
H31A C31 H31B 109.5
N2 C31 H31C 109.5
H31A C31 H31C 109.5
H31B C31 H31C 109.5
N2 C32 H32A 109.5
N2 C32 H32B 109.5
H32A C32 H32B 109.5
N2 C32 H32C 109.5
H32A C32 H32C 109.5
H32B C32 H32C 109.5
O11 C33 N3 124.5(3)
O11 C33 H33 117.8
N3 C33 H33 117.8
N3 C34 H34A 109.5
N3 C34 H34B 109.5
H34A C34 H34B 109.5
N3 C34 H34C 109.5
H34A C34 H34C 109.5
H34B C34 H34C 109.5
N3 C35 H35A 109.5
N3 C35 H35B 109.5
H35A C35 H35B 109.5
N3 C35 H35C 109.5
H35A C35 H35C 109.5
H35B C35 H35C 109.5
C27 N1 C28 121.3(3)
C27 N1 C29 120.8(3)
C28 N1 C29 117.5(3)
C30 N2 C31 121.2(3)
C30 N2 C32 120.7(3)
C31 N2 C32 118.0(3)
C33 N3 C34 120.7(3)
C33 N3 C35 121.3(3)
C34 N3 C35 117.9(3)
C1 O1 H1 109.5
C13 O3 C14 115.7(2)
C15 O4 C16 113.5(2)
C17 O5 C18 116.2(2)
C12 O6 C19 116.8(2)
C24 O8 H8 109.5

loop_
_geom_bond_atom_site_label_1
_geom_bond_atom_site_label_2
_geom_bond_distance
C1 O2 1.203(4)
C1 O1 1.317(4)
C1 C2 1.501(4)
C2 C3 1.388(4)
C2 C7 1.398(4)
C3 C4 1.387(4)
C3 H3 0.9500
C4 C5 1.400(4)
C4 H4 0.9500
C5 C6 1.390(4)
C5 C8 1.492(4)
C6 C7 1.378(4)
C6 H6 0.9500
C7 H7 0.9500
C8 C9 1.388(4)
C8 C13 1.399(4)
C9 C10 1.390(4)
C9 H9 0.9500
C10 C11 1.401(4)
C10 H10 0.9500
C11 C12 1.394(4)
C11 C20 1.490(4)
C12 O6 1.377(3)
C12 C13 1.398(4)
C13 O3 1.381(3)
C14 O3 1.446(3)
C14 C15 1.499(4)
C14 H14A 0.9900
C14 H14B 0.9900
C15 O4 1.422(4)
C15 H15A 0.9900
C15 H15B 0.9900
C16 O4 1.432(4)
C16 C17 1.499(5)
C16 H16A 0.9900
C16 H16B 0.9900
C17 O5 1.422(4)
C17 H17A 0.9900
C17 H17B 0.9900
C18 O5 1.423(4)
C18 C19 1.504(4)
C18 H18A 0.9900
C18 H18B 0.9900
C19 O6 1.439(3)
C19 H19A 0.9900
C19 H19B 0.9900
C20 C21 1.397(4)
C20 C26 1.399(4)
C21 C22 1.380(4)
C21 H21 0.9500
C22 C23 1.390(4)
C22 H22 0.9500
C23 C25 1.396(4)
C23 C24 1.492(4)
C24 O7 1.213(4)
C24 O8 1.317(4)
C25 C26 1.378(4)
C25 H25 0.9500
C26 H26 0.9500
C27 O9 1.249(4)
C27 N1 1.310(4)
C27 H27 0.9500
C28 N1 1.454(4)
C28 H28A 0.9800
C28 H28B 0.9800
C28 H28C 0.9800
C29 N1 1.459(4)
C29 H29A 0.9800
C29 H29B 0.9800
C29 H29C 0.9800
C30 O10 1.228(4)
C30 N2 1.324(4)
C30 H30 0.9500
C31 N2 1.446(4)
C31 H31A 0.9800
C31 H31B 0.9800
C31 H31C 0.9800
C32 N2 1.459(4)
C32 H32A 0.9800
C32 H32B 0.9800
C32 H32C 0.9800
C33 O11 1.240(4)
C33 N3 1.324(4)
C33 H33 0.9500
C34 N3 1.445(4)
C34 H34A 0.9800
C34 H34B 0.9800
C34 H34C 0.9800
C35 N3 1.460(4)
C35 H35A 0.9800
C35 H35B 0.9800
C35 H35C 0.9800
O1 H1 0.8400
O8 H8 0.8400
